data_7209909
loop_
_publ_author_name
'Sun, Xiao-Li'
'Shen, Bing-Xue'
'Zang, Shuang-Quan'
'Du, Chen-Xia'

_publ_section_title
;
 Effect of lanthanide contraction on crystal structures of Ln(iii)
 coordination polymers with dinuclear SBUs based on
 3-(4-hydroxypyridinium-1-yl) phthalic acid and oxalic acid
;
_journal_issue 29
_journal_name_full CrystEngComm
_journal_page_first 5910
_journal_paper_doi 10.1039/c3ce40236c
_journal_volume 15
_journal_year 2013
_chemical_formula_moiety 'C28 H20 N2 O17 Yb2'
_chemical_formula_sum 'C28 H20 N2 O17 Yb2'
_chemical_formula_weight 1002.54
_chemical_name_systematic
;

?

;
_space_group_IT_number 2
_symmetry_cell_setting triclinic
_symmetry_space_group_name_Hall '-P 1'
_symmetry_space_group_name_H-M 'P -1'
_atom_sites_solution_hydrogens geom
_atom_sites_solution_primary direct
_atom_sites_solution_secondary difmap
_audit_creation_method SHELXL-97
_cell_angle_alpha 74.968(8)
_cell_angle_beta 76.328(8)
_cell_angle_gamma 71.456(9)
_cell_formula_units_Z 2
_cell_length_a 10.1999(10)
_cell_length_b 12.0085(12)
_cell_length_c 12.9253(10)
_cell_measurement_reflns_used 6327
_cell_measurement_temperature 296(2)
_cell_measurement_theta_max 29.1359
_cell_measurement_theta_min 2.9087
_cell_volume 1429.0(2)
_computing_cell_refinement 'Bruker FRAMBO'
_computing_data_collection 'Bruker FRAMBO'
_computing_data_reduction 'Bruker SAINT'
_computing_molecular_graphics 'Bruker SHELXTL'
_computing_publication_material 'Bruker SHELXTL'
_computing_structure_refinement 'SHELXL-97 (Sheldrick, 1997)'
_computing_structure_solution 'SHELXS-97 (Sheldrick, 1990)'
_diffrn_ambient_temperature 296(2)
_diffrn_measured_fraction_theta_full 0.998
_diffrn_measured_fraction_theta_max 0.998
_diffrn_measurement_device_type 'multiwire proportional'
_diffrn_measurement_method 'phi and omega scans'
_diffrn_radiation_monochromator graphite
_diffrn_radiation_source 'fine-focus sealed tube'
_diffrn_radiation_type MoK\a
_diffrn_radiation_wavelength 0.71073
_diffrn_reflns_av_R_equivalents 0.0325
_diffrn_reflns_av_sigmaI/netI 0.0433
_diffrn_reflns_limit_h_max 12
_diffrn_reflns_limit_h_min -12
_diffrn_reflns_limit_k_max 14
_diffrn_reflns_limit_k_min -14
_diffrn_reflns_limit_l_max 15
_diffrn_reflns_limit_l_min -15
_diffrn_reflns_number 10741
_diffrn_reflns_theta_full 25.00
_diffrn_reflns_theta_max 25.00
_diffrn_reflns_theta_min 2.91
_exptl_absorpt_coefficient_mu 6.596
_exptl_absorpt_correction_T_max 1.00000
_exptl_absorpt_correction_T_min 0.76997
_exptl_absorpt_correction_type multi-scan
_exptl_absorpt_process_details 'SADABS(Bruker, 2009)'
_exptl_crystal_density_diffrn 2.330
_exptl_crystal_density_method 'not measured'
_exptl_crystal_F_000 956
_exptl_crystal_size_max 0.31
_exptl_crystal_size_mid 0.30
_exptl_crystal_size_min 0.27
_refine_diff_density_max 1.349
_refine_diff_density_min -0.715
_refine_diff_density_rms 0.134
_refine_ls_extinction_method none
_refine_ls_goodness_of_fit_ref 1.002
_refine_ls_hydrogen_treatment constr
_refine_ls_matrix_type full
_refine_ls_number_parameters 442
_refine_ls_number_reflns 5034
_refine_ls_number_restraints 540
_refine_ls_restrained_S_all 0.992
_refine_ls_R_factor_all 0.0339
_refine_ls_R_factor_gt 0.0256
_refine_ls_shift/su_max 0.002
_refine_ls_shift/su_mean 0.000
_refine_ls_structure_factor_coef Fsqd
_refine_ls_weighting_details 'calc w=1/[\s^2^(Fo^2^)+(0.0240P)^2^+0.0000P] where P=(Fo^2^+2Fc^2^)/3'
_refine_ls_weighting_scheme calc
_refine_ls_wR_factor_gt 0.0541
_refine_ls_wR_factor_ref 0.0568
_reflns_number_gt 4288
_reflns_number_total 5034
_reflns_threshold_expression >2sigma(I)
_cod_data_source_file c3ce40236c.txt
_cod_data_source_block 11
_cod_depositor_comments
;
The following automatic conversions were performed:

'_symmetry_cell_setting' value 'Triclinic' changed to 'triclinic'
according to /home/saulius/struct/CIF-dictionaries/cif_core.dic
dictionary named 'cif_core.dic' version 2.4.2 from 2011-04-26.

Automatic conversion script
Id: cif_fix_values 1891 2012-01-12 08:04:46Z andrius 
;
_cod_original_sg_symbol_H-M P-1
_cod_database_code 7209909

loop_
_symmetry_equiv_pos_as_xyz
'x, y, z'
'-x, -y, -z'

loop_
_atom_site_label
_atom_site_type_symbol
_atom_site_fract_x
_atom_site_fract_y
_atom_site_fract_z
_atom_site_U_iso_or_equiv
_atom_site_adp_type
_atom_site_occupancy
_atom_site_symmetry_multiplicity
_atom_site_calc_flag
_atom_site_refinement_flags
Yb1 Yb 0.803616(19) 0.777298(16) 0.451284(17) 0.01411(7) Uani 1 1 d .
Yb2 Yb 1.209390(19) 0.721844(16) 0.604146(17) 0.01358(7) Uani 1 1 d .
O1 O 1.0219(3) 0.8013(3) 0.4179(3) 0.0226(8) Uani 1 1 d .
O2 O 1.2171(3) 0.8373(3) 0.4288(3) 0.0193(7) Uani 1 1 d .
O3 O 0.9586(3) 1.0805(3) 0.3821(3) 0.0183(7) Uani 1 1 d .
O4 O 0.8721(3) 1.1916(3) 0.2367(3) 0.0204(8) Uani 1 1 d .
O5 O 1.6759(4) 0.4277(3) 0.2777(3) 0.0294(9) Uani 1 1 d .
O6 O 0.6511(3) 0.6714(3) 0.4472(3) 0.0225(8) Uani 1 1 d .
O7 O 0.4346(3) 0.6483(3) 0.5028(3) 0.0193(8) Uani 1 1 d .
O8 O 0.5763(3) 0.8566(3) 0.5428(3) 0.0259(9) Uani 1 1 d .
O9 O 0.3587(3) 0.8374(3) 0.5952(3) 0.0200(8) Uani 1 1 d .
O10 O 0.8222(3) 0.6486(3) 0.6162(3) 0.0222(8) Uani 1 1 d .
O11 O 1.0039(3) 0.6693(3) 0.6715(3) 0.0250(8) Uani 1 1 d .
O12 O 1.0465(3) 0.4083(3) 0.6107(3) 0.0205(8) Uani 1 1 d .
O13 O 1.1410(3) 0.2535(3) 0.7286(3) 0.0260(8) Uani 1 1 d .
O14 O 0.4171(4) 1.0188(3) 0.8188(4) 0.0400(11) Uani 1 1 d .
O1W O 0.7312(4) 0.9525(3) 0.3359(3) 0.0284(9) Uani 1 1 d .
H1WA H 0.7039 0.9416 0.2830 0.043 Uiso 1 1 d R
H1WB H 0.6990 1.0213 0.3403 0.043 Uiso 1 1 d R
O2W O 0.7988(3) 0.9121(3) 0.5550(3) 0.0240(8) Uani 1 1 d .
H2WA H 0.8772 0.9217 0.5569 0.036 Uiso 1 1 d R
H2WB H 0.7445 0.9797 0.5407 0.036 Uiso 1 1 d R
O3W O 1.2126(3) 0.5725(3) 0.5191(3) 0.0262(9) Uani 1 1 d .
H3WA H 1.1324 0.5685 0.5254 0.039 Uiso 1 1 d R
H3WB H 1.2786 0.5106 0.5364 0.039 Uiso 1 1 d R
N1 N 1.3536(4) 0.7321(3) 0.2249(3) 0.0172(9) Uani 1 1 d .
N2 N 0.6923(4) 0.6870(3) 0.8603(4) 0.0272(11) Uani 1 1 d .
C1 C 1.1232(5) 0.8448(4) 0.3775(4) 0.0154(10) Uani 1 1 d U
C2 C 0.9531(5) 1.0975(4) 0.2831(4) 0.0164(10) Uani 1 1 d U
C3 C 1.1405(5) 0.8999(4) 0.2583(4) 0.0148(9) Uani 1 1 d U
C4 C 1.0509(4) 1.0106(4) 0.2144(4) 0.0152(9) Uani 1 1 d U
C5 C 1.0642(5) 1.0479(4) 0.1026(4) 0.0236(11) Uani 1 1 d U
H5 H 1.0030 1.1192 0.0739 0.028 Uiso 1 1 calc R
C6 C 1.1651(5) 0.9830(4) 0.0319(5) 0.0280(11) Uani 1 1 d U
H6 H 1.1710 1.0091 -0.0430 0.034 Uiso 1 1 calc R
C7 C 1.2571(5) 0.8780(4) 0.0759(4) 0.0265(11) Uani 1 1 d U
H7 H 1.3270 0.8336 0.0302 0.032 Uiso 1 1 calc R
C8 C 1.2458(5) 0.8390(4) 0.1869(4) 0.0187(10) Uani 1 1 d U
C9 C 1.4298(5) 0.5231(4) 0.2885(4) 0.0212(10) Uani 1 1 d U
H9 H 1.4067 0.4510 0.3181 0.025 Uiso 1 1 calc R
C10 C 1.3264(5) 0.6248(4) 0.2691(4) 0.0195(10) Uani 1 1 d U
H10 H 1.2338 0.6212 0.2865 0.023 Uiso 1 1 calc R
C11 C 1.4903(5) 0.7369(4) 0.2038(4) 0.0224(10) Uani 1 1 d U
H11 H 1.5097 0.8107 0.1764 0.027 Uiso 1 1 calc R
C12 C 1.5977(5) 0.6371(4) 0.2219(5) 0.0249(11) Uani 1 1 d U
H12 H 1.6890 0.6437 0.2057 0.030 Uiso 1 1 calc R
C13 C 1.5741(5) 0.5227(4) 0.2648(4) 0.0214(11) Uani 1 1 d U
C14 C 0.5250(5) 0.6994(4) 0.4935(4) 0.0157(10) Uani 1 1 d U
C15 C 0.4831(5) 0.8085(4) 0.5482(4) 0.0172(10) Uani 1 1 d U
C16 C 0.9058(5) 0.6233(4) 0.6807(4) 0.0177(10) Uani 1 1 d U
C17 C 1.0600(5) 0.3564(4) 0.7068(4) 0.0185(10) Uani 1 1 d U
C18 C 0.8874(5) 0.5323(4) 0.7867(4) 0.0206(10) Uani 1 1 d U
C19 C 0.9702(5) 0.4127(4) 0.8002(4) 0.0222(10) Uani 1 1 d U
C20 C 0.9588(6) 0.3386(5) 0.9023(5) 0.0396(14) Uani 1 1 d U
H20 H 1.0162 0.2604 0.9118 0.047 Uiso 1 1 calc R
C21 C 0.8636(7) 0.3784(5) 0.9909(5) 0.0517(16) Uani 1 1 d U
H21 H 0.8580 0.3284 1.0591 0.062 Uiso 1 1 calc R
C22 C 0.7780(6) 0.4941(5) 0.9741(5) 0.0483(15) Uani 1 1 d U
H22 H 0.7122 0.5222 1.0315 0.058 Uiso 1 1 calc R
C23 C 0.7888(6) 0.5683(4) 0.8736(5) 0.0297(11) Uani 1 1 d U
C24 C 0.4679(6) 0.8103(4) 0.8291(5) 0.0316(12) Uani 1 1 d U
H24 H 0.3793 0.8170 0.8167 0.038 Uiso 1 1 calc R
C25 C 0.5599(6) 0.7027(5) 0.8429(5) 0.0336(12) Uani 1 1 d U
H25 H 0.5333 0.6362 0.8406 0.040 Uiso 1 1 calc R
C26 C 0.7289(6) 0.7818(5) 0.8644(6) 0.0422(13) Uani 1 1 d U
H26 H 0.8190 0.7721 0.8757 0.051 Uiso 1 1 calc R
C27 C 0.6386(6) 0.8922(5) 0.8526(6) 0.0464(14) Uani 1 1 d U
H27 H 0.6681 0.9561 0.8577 0.056 Uiso 1 1 calc R
C28 C 0.5008(6) 0.9152(5) 0.8328(5) 0.0336(13) Uani 1 1 d U

loop_
_atom_site_aniso_label
_atom_site_aniso_U_11
_atom_site_aniso_U_22
_atom_site_aniso_U_33
_atom_site_aniso_U_23
_atom_site_aniso_U_13
_atom_site_aniso_U_12
Yb1 0.01122(12) 0.01164(11) 0.01803(13) -0.00216(9) -0.00195(8) -0.00218(9)
Yb2 0.01029(11) 0.01042(11) 0.01777(13) -0.00191(9) -0.00139(8) -0.00119(9)
O1 0.0156(18) 0.0182(17) 0.029(2) 0.0007(15) 0.0029(15) -0.0069(15)
O2 0.0176(18) 0.0173(17) 0.022(2) -0.0031(15) -0.0066(15) -0.0009(15)
O3 0.0201(18) 0.0152(17) 0.020(2) -0.0072(15) -0.0047(15) -0.0013(15)
O4 0.0201(18) 0.0123(16) 0.020(2) 0.0003(14) -0.0039(15) 0.0057(15)
O5 0.027(2) 0.0222(19) 0.024(2) 0.0005(16) -0.0066(16) 0.0124(17)
O6 0.0132(18) 0.0204(18) 0.036(2) -0.0138(16) 0.0003(15) -0.0035(15)
O7 0.0151(17) 0.0177(17) 0.027(2) -0.0074(15) -0.0022(15) -0.0058(15)
O8 0.0166(18) 0.0227(19) 0.043(3) -0.0161(17) -0.0010(16) -0.0074(16)
O9 0.0115(17) 0.0204(18) 0.031(2) -0.0138(16) -0.0021(15) -0.0016(15)
O10 0.0257(19) 0.0203(18) 0.019(2) 0.0008(15) -0.0073(16) -0.0052(16)
O11 0.0175(18) 0.0209(18) 0.035(2) -0.0063(16) 0.0038(16) -0.0087(16)
O12 0.0231(18) 0.0173(17) 0.018(2) -0.0046(15) 0.0010(15) -0.0030(15)
O13 0.029(2) 0.0163(18) 0.024(2) -0.0023(15) -0.0070(16) 0.0058(16)
O14 0.038(2) 0.019(2) 0.060(3) -0.0104(19) -0.019(2) 0.0056(18)
O1W 0.044(2) 0.0144(17) 0.025(2) -0.0072(15) -0.0137(18) 0.0019(17)
O2W 0.0138(18) 0.0208(18) 0.040(2) -0.0115(17) -0.0080(16) -0.0010(15)
O3W 0.0173(18) 0.0157(17) 0.045(3) -0.0091(16) -0.0015(16) -0.0040(15)
N1 0.015(2) 0.013(2) 0.023(3) -0.0070(17) -0.0025(17) 0.0004(17)
N2 0.024(2) 0.015(2) 0.032(3) -0.0062(19) 0.005(2) 0.0029(19)
C1 0.016(2) 0.0077(19) 0.019(2) -0.0042(17) -0.0029(18) 0.0037(18)
C2 0.013(2) 0.013(2) 0.025(3) -0.0035(19) -0.0033(19) -0.0056(18)
C3 0.016(2) 0.0135(19) 0.018(2) -0.0050(17) -0.0065(17) -0.0044(17)
C4 0.012(2) 0.012(2) 0.021(2) -0.0043(18) -0.0044(18) -0.0009(17)
C5 0.022(2) 0.018(2) 0.025(3) -0.0040(19) -0.009(2) 0.005(2)
C6 0.030(2) 0.028(2) 0.018(2) -0.002(2) -0.006(2) 0.004(2)
C7 0.024(2) 0.023(2) 0.023(2) -0.0088(19) -0.0026(19) 0.0073(19)
C8 0.018(2) 0.0137(19) 0.022(2) -0.0029(17) -0.0042(18) -0.0005(17)
C9 0.026(2) 0.015(2) 0.023(3) -0.0035(19) -0.006(2) -0.005(2)
C10 0.018(2) 0.017(2) 0.023(2) -0.0037(18) -0.0065(18) -0.0029(18)
C11 0.019(2) 0.016(2) 0.030(3) -0.0020(19) -0.0036(19) -0.0038(19)
C12 0.017(2) 0.022(2) 0.032(3) -0.004(2) -0.004(2) -0.001(2)
C13 0.021(2) 0.022(2) 0.016(3) -0.006(2) -0.005(2) 0.004(2)
C14 0.012(2) 0.016(2) 0.016(3) -0.001(2) -0.0043(19) 0.000(2)
C15 0.016(2) 0.018(2) 0.017(3) -0.005(2) -0.006(2) -0.001(2)
C16 0.020(2) 0.0098(19) 0.021(2) -0.0066(18) 0.0009(19) -0.0015(18)
C17 0.018(2) 0.014(2) 0.024(3) -0.0015(19) -0.0010(19) -0.0080(19)
C18 0.020(2) 0.017(2) 0.023(2) -0.0036(18) -0.0025(18) -0.0026(18)
C19 0.024(2) 0.015(2) 0.022(2) -0.0004(18) -0.0020(19) -0.0017(19)
C20 0.044(3) 0.022(2) 0.028(3) 0.002(2) 0.005(2) 0.010(2)
C21 0.060(3) 0.031(3) 0.030(3) 0.007(2) 0.010(3) 0.011(3)
C22 0.051(3) 0.029(2) 0.035(3) -0.001(2) 0.011(2) 0.013(2)
C23 0.033(2) 0.016(2) 0.031(2) -0.0033(18) -0.001(2) 0.0021(19)
C24 0.029(2) 0.026(2) 0.043(3) -0.012(2) -0.013(2) -0.003(2)
C25 0.038(2) 0.022(2) 0.044(3) -0.011(2) -0.012(2) -0.006(2)
C26 0.032(2) 0.029(2) 0.062(3) -0.004(2) -0.011(2) -0.006(2)
C27 0.041(3) 0.022(2) 0.076(4) -0.010(3) -0.016(3) -0.006(2)
C28 0.029(3) 0.023(3) 0.045(3) -0.007(2) -0.004(2) -0.004(2)

loop_
_atom_type_symbol
_atom_type_description
_atom_type_scat_dispersion_real
_atom_type_scat_dispersion_imag
_atom_type_scat_source
C C 0.0033 0.0016 'International Tables Vol C Tables 4.2.6.8 and 6.1.1.4'
H H 0.0000 0.0000 'International Tables Vol C Tables 4.2.6.8 and 6.1.1.4'
N N 0.0061 0.0033 'International Tables Vol C Tables 4.2.6.8 and 6.1.1.4'
O O 0.0106 0.0060 'International Tables Vol C Tables 4.2.6.8 and 6.1.1.4'
Yb Yb -0.3850 5.5486 'International Tables Vol C Tables 4.2.6.8 and 6.1.1.4'

loop_
_geom_angle_atom_site_label_1
_geom_angle_atom_site_label_2
_geom_angle_atom_site_label_3
_geom_angle
_geom_angle_site_symmetry_1
_geom_angle_site_symmetry_3
O1W Yb1 O1 90.33(12) . .
O1W Yb1 O10 156.69(12) . .
O1 Yb1 O10 96.48(12) . .
O1W Yb1 O6 102.91(12) . .
O1 Yb1 O6 150.92(11) . .
O10 Yb1 O6 81.57(12) . .
O1W Yb1 O2W 79.96(12) . .
O1 Yb1 O2W 72.94(11) . .
O10 Yb1 O2W 80.79(12) . .
O6 Yb1 O2W 134.40(11) . .
O1W Yb1 O13 70.04(12) . 2_766
O1 Yb1 O13 84.29(12) . 2_766
O10 Yb1 O13 132.72(11) . 2_766
O6 Yb1 O13 76.36(12) . 2_766
O2W Yb1 O13 142.06(11) . 2_766
O1W Yb1 O8 78.46(13) . .
O1 Yb1 O8 140.13(11) . .
O10 Yb1 O8 82.10(12) . .
O6 Yb1 O8 68.65(11) . .
O2W Yb1 O8 67.48(11) . .
O13 Yb1 O8 125.44(12) 2_766 .
O1W Yb1 O12 123.09(12) . 2_766
O1 Yb1 O12 76.78(11) . 2_766
O10 Yb1 O12 80.21(12) . 2_766
O6 Yb1 O12 74.29(11) . 2_766
O2W Yb1 O12 141.91(11) . 2_766
O13 Yb1 O12 53.81(11) 2_766 2_766
O8 Yb1 O12 140.78(10) . 2_766
O1W Yb1 C17 96.24(14) . 2_766
O1 Yb1 C17 77.83(13) . 2_766
O10 Yb1 C17 106.98(13) . 2_766
O6 Yb1 C17 75.10(12) . 2_766
O2W Yb1 C17 150.47(12) . 2_766
O13 Yb1 C17 26.86(13) 2_766 2_766
O8 Yb1 C17 140.89(13) . 2_766
O12 Yb1 C17 27.04(12) 2_766 2_766
O1W Yb1 H1WA 17.2 . .
O1 Yb1 H1WA 98.3 . .
O10 Yb1 H1WA 163.6 . .
O6 Yb1 H1WA 88.8 . .
O2W Yb1 H1WA 96.9 . .
O13 Yb1 H1WA 56.2 2_766 .
O8 Yb1 H1WA 82.0 . .
O12 Yb1 H1WA 110.0 2_766 .
C17 Yb1 H1WA 83.1 2_766 .
O5 Yb2 O11 92.23(13) 2_866 .
O5 Yb2 O3W 85.56(13) 2_866 .
O11 Yb2 O3W 72.23(12) . .
O5 Yb2 O2 147.21(12) 2_866 .
O11 Yb2 O2 113.55(12) . .
O3W Yb2 O2 83.66(12) . .
O5 Yb2 O9 91.29(13) 2_866 1_655
O11 Yb2 O9 151.62(12) . 1_655
O3W Yb2 O9 136.13(11) . 1_655
O2 Yb2 O9 75.73(12) . 1_655
O5 Yb2 O7 75.21(12) 2_866 1_655
O11 Yb2 O7 139.34(11) . 1_655
O3W Yb2 O7 68.40(11) . 1_655
O2 Yb2 O7 72.03(11) . 1_655
O9 Yb2 O7 68.52(10) 1_655 1_655
O5 Yb2 O4 80.49(12) 2_866 2_776
O11 Yb2 O4 78.90(12) . 2_776
O3W Yb2 O4 147.31(11) . 2_776
O2 Yb2 O4 122.67(10) . 2_776
O9 Yb2 O4 73.94(11) 1_655 2_776
O7 Yb2 O4 134.21(11) 1_655 2_776
O5 Yb2 O3 134.13(12) 2_866 2_776
O11 Yb2 O3 79.04(11) . 2_776
O3W Yb2 O3 131.78(11) . 2_776
O2 Yb2 O3 73.32(11) . 2_776
O9 Yb2 O3 78.37(10) 1_655 2_776
O7 Yb2 O3 136.66(10) 1_655 2_776
O4 Yb2 O3 53.66(11) 2_776 2_776
O5 Yb2 C2 107.41(14) 2_866 2_776
O11 Yb2 C2 76.90(12) . 2_776
O3W Yb2 C2 146.95(12) . 2_776
O2 Yb2 C2 98.30(13) . 2_776
O9 Yb2 C2 75.18(12) 1_655 2_776
O7 Yb2 C2 143.68(11) 1_655 2_776
O4 Yb2 C2 26.96(13) 2_776 2_776
O3 Yb2 C2 26.72(12) 2_776 2_776
O5 Yb2 C15 84.76(13) 2_866 1_655
O11 Yb2 C15 170.45(13) . 1_655
O3W Yb2 C15 116.44(12) . 1_655
O2 Yb2 C15 72.70(12) . 1_655
O9 Yb2 C15 20.15(11) 1_655 1_655
O7 Yb2 C15 48.40(11) 1_655 1_655
O4 Yb2 C15 91.66(11) 2_776 1_655
O3 Yb2 C15 96.56(11) 2_776 1_655
C2 Yb2 C15 95.32(12) 2_776 1_655
O5 Yb2 C14 78.12(12) 2_866 1_655
O11 Yb2 C14 159.01(11) . 1_655
O3W Yb2 C14 88.32(12) . 1_655
O2 Yb2 C14 70.71(12) . 1_655
O9 Yb2 C14 48.47(11) 1_655 1_655
O7 Yb2 C14 20.06(11) 1_655 1_655
O4 Yb2 C14 117.07(12) 2_776 1_655
O3 Yb2 C14 121.00(11) 2_776 1_655
C2 Yb2 C14 123.65(12) 2_776 1_655
C15 Yb2 C14 28.34(12) 1_655 1_655
O5 Yb2 H3WA 92.1 2_866 .
O11 Yb2 H3WA 56.7 . .
O3W Yb2 H3WA 16.6 . .
O2 Yb2 H3WA 86.2 . .
O9 Yb2 H3WA 151.2 1_655 .
O7 Yb2 H3WA 84.8 1_655 .
O4 Yb2 H3WA 134.8 2_776 .
O3 Yb2 H3WA 118.0 2_776 .
C2 Yb2 H3WA 130.4 2_776 .
C15 Yb2 H3WA 132.4 1_655 .
C14 Yb2 H3WA 104.6 1_655 .
O5 Yb2 H3WB 69.7 2_866 .
O11 Yb2 H3WB 80.2 . .
O3W Yb2 H3WB 17.1 . .
O2 Yb2 H3WB 94.1 . .
O9 Yb2 H3WB 127.1 1_655 .
O7 Yb2 H3WB 59.1 1_655 .
O4 Yb2 H3WB 142.7 2_776 .
O3 Yb2 H3WB 148.7 2_776 .
C2 Yb2 H3WB 156.8 2_776 .
C15 Yb2 H3WB 107.1 1_655 .
C14 Yb2 H3WB 79.0 1_655 .
H3WA Yb2 H3WB 31.1 . .
C1 O1 Yb1 160.5(3) . .
C1 O2 Yb2 117.3(3) . .
C2 O3 Yb2 91.2(3) . 2_776
C2 O4 Yb2 94.0(3) . 2_776
C13 O5 Yb2 146.6(3) . 2_866
C14 O6 Yb1 120.6(3) . .
C14 O7 Yb2 118.4(3) . 1_455
C15 O8 Yb1 118.8(3) . .
C15 O9 Yb2 119.9(3) . 1_455
C16 O10 Yb1 132.6(3) . .
C16 O11 Yb2 160.2(3) . .
C17 O12 Yb1 89.3(3) . 2_766
C17 O13 Yb1 94.9(3) . 2_766
Yb1 O1W H1WA 111.1 . .
Yb1 O1W H1WB 136.2 . .
H1WA O1W H1WB 108.4 . .
Yb1 O2W H2WA 116.7 . .
Yb1 O2W H2WB 115.3 . .
H2WA O2W H2WB 107.1 . .
Yb2 O3W H3WA 109.3 . .
Yb2 O3W H3WB 109.3 . .
H3WA O3W H3WB 121.3 . .
C10 N1 C11 118.5(4) . .
C10 N1 C8 122.2(4) . .
C11 N1 C8 118.8(4) . .
C26 N2 C25 118.7(4) . .
C26 N2 C23 121.5(5) . .
C25 N2 C23 119.8(4) . .
O1 C1 O2 123.7(5) . .
O1 C1 C3 118.0(4) . .
O2 C1 C3 118.0(4) . .
O3 C2 O4 121.1(4) . .
O3 C2 C4 120.5(4) . .
O4 C2 C4 118.3(5) . .
O3 C2 Yb2 62.1(2) . 2_776
O4 C2 Yb2 59.0(2) . 2_776
C4 C2 Yb2 173.0(3) . 2_776
C8 C3 C4 117.9(5) . .
C8 C3 C1 119.2(4) . .
C4 C3 C1 122.9(4) . .
C5 C4 C3 118.9(4) . .
C5 C4 C2 117.6(4) . .
C3 C4 C2 123.1(4) . .
C4 C5 C6 122.5(5) . .
C4 C5 H5 118.8 . .
C6 C5 H5 118.8 . .
C5 C6 C7 118.0(5) . .
C5 C6 H6 121.0 . .
C7 C6 H6 121.0 . .
C8 C7 C6 120.6(5) . .
C8 C7 H7 119.7 . .
C6 C7 H7 119.7 . .
C7 C8 C3 121.9(4) . .
C7 C8 N1 116.2(4) . .
C3 C8 N1 121.9(5) . .
C10 C9 C13 121.8(4) . .
C10 C9 H9 119.1 . .
C13 C9 H9 119.1 . .
C9 C10 N1 121.8(4) . .
C9 C10 H10 119.1 . .
N1 C10 H10 119.1 . .
C12 C11 N1 121.7(4) . .
C12 C11 H11 119.1 . .
N1 C11 H11 119.1 . .
C11 C12 C13 121.5(4) . .
C11 C12 H12 119.3 . .
C13 C12 H12 119.3 . .
O5 C13 C12 121.5(4) . .
O5 C13 C9 123.9(4) . .
C12 C13 C9 114.6(4) . .
O7 C14 O6 127.9(4) . .
O7 C14 C15 117.1(4) . .
O6 C14 C15 115.0(4) . .
O6 C14 Yb2 169.2(3) . 1_455
C15 C14 Yb2 75.5(3) . 1_455
O8 C15 O9 127.0(4) . .
O8 C15 C14 116.9(4) . .
O9 C15 C14 116.0(4) . .
O8 C15 Yb2 166.6(3) . 1_455
C14 C15 Yb2 76.1(2) . 1_455
O10 C16 O11 126.9(5) . .
O10 C16 C18 119.3(4) . .
O11 C16 C18 113.7(4) . .
O13 C17 O12 121.6(5) . .
O13 C17 C19 117.8(5) . .
O12 C17 C19 120.5(4) . .
O13 C17 Yb1 58.2(3) . 2_766
O12 C17 Yb1 63.7(3) . 2_766
C19 C17 Yb1 169.5(3) . 2_766
C23 C18 C19 118.2(5) . .
C23 C18 C16 119.5(4) . .
C19 C18 C16 122.3(4) . .
C20 C19 C18 119.2(5) . .
C20 C19 C17 117.5(4) . .
C18 C19 C17 123.0(5) . .
C19 C20 C21 121.8(5) . .
C19 C20 H20 119.1 . .
C21 C20 H20 119.1 . .
C22 C21 C20 117.9(6) . .
C22 C21 H21 121.0 . .
C20 C21 H21 121.0 . .
C23 C22 C21 120.8(6) . .
C23 C22 H22 119.6 . .
C21 C22 H22 119.6 . .
C22 C23 C18 121.9(5) . .
C22 C23 N2 118.1(5) . .
C18 C23 N2 120.0(5) . .
C25 C24 C28 122.0(5) . .
C25 C24 H24 119.0 . .
C28 C24 H24 119.0 . .
C24 C25 N2 121.9(5) . .
C24 C25 H25 119.1 . .
N2 C25 H25 119.1 . .
N2 C26 C27 121.4(5) . .
N2 C26 H26 119.3 . .
C27 C26 H26 119.3 . .
C26 C27 C28 122.9(5) . .
C26 C27 H27 118.6 . .
C28 C27 H27 118.6 . .
O14 C28 C27 123.1(5) . .
O14 C28 C24 123.8(5) . .
C27 C28 C24 113.0(5) . .

loop_
_geom_bond_atom_site_label_1
_geom_bond_atom_site_label_2
_geom_bond_distance
_geom_bond_site_symmetry_2
Yb1 O1W 2.258(3) .
Yb1 O1 2.262(3) .
Yb1 O10 2.294(3) .
Yb1 O6 2.318(3) .
Yb1 O2W 2.337(3) .
Yb1 O13 2.357(4) 2_766
Yb1 O8 2.359(3) .
Yb1 O12 2.475(3) 2_766
Yb1 C17 2.762(5) 2_766
Yb1 H1WA 2.6835 .
Yb2 O5 2.238(3) 2_866
Yb2 O11 2.290(3) .
Yb2 O3W 2.322(3) .
Yb2 O2 2.328(3) .
Yb2 O9 2.331(3) 1_655
Yb2 O7 2.379(3) 1_655
Yb2 O4 2.399(3) 2_776
Yb2 O3 2.468(3) 2_776
Yb2 C2 2.791(5) 2_776
Yb2 C15 3.147(5) 1_655
Yb2 C14 3.155(4) 1_655
Yb2 H3WA 2.7048 .
Yb2 H3WB 2.7240 .
O1 C1 1.249(5) .
O2 C1 1.257(6) .
O3 C2 1.255(6) .
O3 Yb2 2.468(3) 2_776
O4 C2 1.268(6) .
O4 Yb2 2.399(3) 2_776
O5 C13 1.280(6) .
O5 Yb2 2.238(3) 2_866
O6 C14 1.261(5) .
O7 C14 1.230(5) .
O7 Yb2 2.379(3) 1_455
O8 C15 1.241(5) .
O9 C15 1.250(5) .
O9 Yb2 2.331(3) 1_455
O10 C16 1.246(6) .
O11 C16 1.258(5) .
O12 C17 1.256(6) .
O12 Yb1 2.475(3) 2_766
O13 C17 1.252(5) .
O13 Yb1 2.357(4) 2_766
O14 C28 1.261(6) .
O1W H1WA 0.8500 .
O1W H1WB 0.7984 .
O2W H2WA 0.8499 .
O2W H2WB 0.8266 .
O3W H3WA 0.8180 .
O3W H3WB 0.8499 .
N1 C10 1.355(6) .
N1 C11 1.373(6) .
N1 C8 1.459(6) .
N2 C26 1.324(6) .
N2 C25 1.367(7) .
N2 C23 1.445(6) .
C1 C3 1.503(7) .
C2 C4 1.507(6) .
C2 Yb2 2.791(5) 2_776
C3 C8 1.387(6) .
C3 C4 1.416(6) .
C4 C5 1.385(7) .
C5 C6 1.385(7) .
C5 H5 0.9300 .
C6 C7 1.386(7) .
C6 H6 0.9300 .
C7 C8 1.377(7) .
C7 H7 0.9300 .
C9 C10 1.347(6) .
C9 C13 1.429(7) .
C9 H9 0.9300 .
C10 H10 0.9300 .
C11 C12 1.353(7) .
C11 H11 0.9300 .
C12 C13 1.415(7) .
C12 H12 0.9300 .
C14 C15 1.543(6) .
C14 Yb2 3.155(4) 1_455
C15 Yb2 3.147(5) 1_455
C16 C18 1.529(7) .
C17 C19 1.503(7) .
C17 Yb1 2.762(5) 2_766
C18 C23 1.380(7) .
C18 C19 1.405(6) .
C19 C20 1.389(7) .
C20 C21 1.395(8) .
C20 H20 0.9300 .
C21 C22 1.378(8) .
C21 H21 0.9300 .
C22 C23 1.374(8) .
C22 H22 0.9300 .
C24 C25 1.331(7) .
C24 C28 1.417(7) .
C24 H24 0.9300 .
C25 H25 0.9300 .
C26 C27 1.346(7) .
C26 H26 0.9300 .
C27 C28 1.415(8) .
C27 H27 0.9300 .

loop_
_geom_torsion_atom_site_label_1
_geom_torsion_atom_site_label_2
_geom_torsion_atom_site_label_3
_geom_torsion_atom_site_label_4
_geom_torsion
_geom_torsion_site_symmetry_1
_geom_torsion_site_symmetry_4
O1W Yb1 O1 C1 -4.0(10) . .
O10 Yb1 O1 C1 -161.7(10) . .
O6 Yb1 O1 C1 114.0(9) . .
O2W Yb1 O1 C1 -83.4(10) . .
O13 Yb1 O1 C1 65.9(10) 2_766 .
O8 Yb1 O1 C1 -76.2(10) . .
O12 Yb1 O1 C1 120.0(10) 2_766 .
C17 Yb1 O1 C1 92.3(10) 2_766 .
O5 Yb2 O2 C1 127.0(3) 2_866 .
O11 Yb2 O2 C1 -12.0(3) . .
O3W Yb2 O2 C1 55.4(3) . .
O9 Yb2 O2 C1 -163.6(3) 1_655 .
O7 Yb2 O2 C1 124.7(3) 1_655 .
O4 Yb2 O2 C1 -103.8(3) 2_776 .
O3 Yb2 O2 C1 -81.7(3) 2_776 .
C2 Yb2 O2 C1 -91.3(3) 2_776 .
C15 Yb2 O2 C1 175.7(3) 1_655 .
C14 Yb2 O2 C1 145.9(3) 1_655 .
O1W Yb1 O6 C14 -73.1(4) . .
O1 Yb1 O6 C14 171.8(3) . .
O10 Yb1 O6 C14 83.6(4) . .
O2W Yb1 O6 C14 15.5(4) . .
O13 Yb1 O6 C14 -138.5(4) 2_766 .
O8 Yb1 O6 C14 -1.1(3) . .
O12 Yb1 O6 C14 165.8(4) 2_766 .
C17 Yb1 O6 C14 -166.2(4) 2_766 .
O1W Yb1 O8 C15 109.5(4) . .
O1 Yb1 O8 C15 -174.1(3) . .
O10 Yb1 O8 C15 -83.4(4) . .
O6 Yb1 O8 C15 0.5(3) . .
O2W Yb1 O8 C15 -166.7(4) . .
O13 Yb1 O8 C15 54.5(4) 2_766 .
O12 Yb1 O8 C15 -19.6(5) 2_766 .
C17 Yb1 O8 C15 23.8(5) 2_766 .
O1W Yb1 O10 C16 -89.6(5) . .
O1 Yb1 O10 C16 16.5(4) . .
O6 Yb1 O10 C16 167.3(4) . .
O2W Yb1 O10 C16 -55.0(4) . .
O13 Yb1 O10 C16 104.7(4) 2_766 .
O8 Yb1 O10 C16 -123.3(4) . .
O12 Yb1 O10 C16 91.9(4) 2_766 .
C17 Yb1 O10 C16 95.8(4) 2_766 .
O5 Yb2 O11 C16 -98.0(10) 2_866 .
O3W Yb2 O11 C16 -13.4(9) . .
O2 Yb2 O11 C16 61.2(10) . .
O9 Yb2 O11 C16 165.1(9) 1_655 .
O7 Yb2 O11 C16 -28.3(10) 1_655 .
O4 Yb2 O11 C16 -177.9(10) 2_776 .
O3 Yb2 O11 C16 127.4(10) 2_776 .
C2 Yb2 O11 C16 154.6(10) 2_776 .
C14 Yb2 O11 C16 -36.3(11) 1_655 .
Yb1 O1 C1 O2 147.8(8) . .
Yb1 O1 C1 C3 -37.6(12) . .
Yb2 O2 C1 O1 5.3(6) . .
Yb2 O2 C1 C3 -169.3(3) . .
Yb2 O3 C2 O4 -2.8(4) 2_776 .
Yb2 O3 C2 C4 172.6(4) 2_776 .
Yb2 O4 C2 O3 2.9(4) 2_776 .
Yb2 O4 C2 C4 -172.6(3) 2_776 .
O1 C1 C3 C8 -106.0(5) . .
O2 C1 C3 C8 68.9(6) . .
O1 C1 C3 C4 72.1(6) . .
O2 C1 C3 C4 -113.0(5) . .
C8 C3 C4 C5 5.5(6) . .
C1 C3 C4 C5 -172.6(4) . .
C8 C3 C4 C2 -166.8(4) . .
C1 C3 C4 C2 15.1(7) . .
O3 C2 C4 C5 -164.6(4) . .
O4 C2 C4 C5 11.0(6) . .
O3 C2 C4 C3 7.8(6) . .
O4 C2 C4 C3 -176.6(4) . .
C3 C4 C5 C6 -2.3(7) . .
C2 C4 C5 C6 170.5(4) . .
C4 C5 C6 C7 -1.2(8) . .
C5 C6 C7 C8 1.2(8) . .
C6 C7 C8 C3 2.2(8) . .
C6 C7 C8 N1 -175.9(4) . .
C4 C3 C8 C7 -5.5(7) . .
C1 C3 C8 C7 172.6(4) . .
C4 C3 C8 N1 172.4(4) . .
C1 C3 C8 N1 -9.5(7) . .
C10 N1 C8 C7 -108.4(5) . .
C11 N1 C8 C7 63.8(6) . .
C10 N1 C8 C3 73.6(6) . .
C11 N1 C8 C3 -114.3(5) . .
C13 C9 C10 N1 0.8(8) . .
C11 N1 C10 C9 -2.7(7) . .
C8 N1 C10 C9 169.5(5) . .
C10 N1 C11 C12 2.7(8) . .
C8 N1 C11 C12 -169.7(5) . .
N1 C11 C12 C13 -0.8(8) . .
Yb2 O5 C13 C12 111.3(6) 2_866 .
Yb2 O5 C13 C9 -70.8(8) 2_866 .
C11 C12 C13 O5 177.1(5) . .
C11 C12 C13 C9 -1.0(8) . .
C10 C9 C13 O5 -177.0(5) . .
C10 C9 C13 C12 1.1(7) . .
Yb2 O7 C14 O6 176.9(4) 1_455 .
Yb2 O7 C14 C15 -0.6(5) 1_455 .
Yb1 O6 C14 O7 -176.0(4) . .
Yb1 O6 C14 C15 1.5(5) . .
Yb1 O6 C14 Yb2 -164.9(16) . 1_455
Yb1 O8 C15 O9 178.4(4) . .
Yb1 O8 C15 C14 -0.1(6) . .
Yb1 O8 C15 Yb2 165.1(13) . 1_455
Yb2 O9 C15 O8 -175.2(4) 1_455 .
Yb2 O9 C15 C14 3.2(6) 1_455 .
O7 C14 C15 O8 176.9(4) . .
O6 C14 C15 O8 -0.9(7) . .
Yb2 C14 C15 O8 176.5(4) 1_455 .
O7 C14 C15 O9 -1.8(7) . .
O6 C14 C15 O9 -179.5(4) . .
Yb2 C14 C15 O9 -2.1(4) 1_455 .
O7 C14 C15 Yb2 0.4(4) . 1_455
O6 C14 C15 Yb2 -177.4(4) . 1_455
Yb1 O10 C16 O11 3.1(7) . .
Yb1 O10 C16 C18 179.4(3) . .
Yb2 O11 C16 O10 -64.5(11) . .
Yb2 O11 C16 C18 119.0(9) . .
Yb1 O13 C17 O12 -6.6(5) 2_766 .
Yb1 O13 C17 C19 168.8(4) 2_766 .
Yb1 O12 C17 O13 6.3(4) 2_766 .
Yb1 O12 C17 C19 -169.0(4) 2_766 .
O10 C16 C18 C23 -80.4(6) . .
O11 C16 C18 C23 96.4(6) . .
O10 C16 C18 C19 101.2(6) . .
O11 C16 C18 C19 -82.0(6) . .
C23 C18 C19 C20 -5.7(8) . .
C16 C18 C19 C20 172.8(5) . .
C23 C18 C19 C17 167.5(5) . .
C16 C18 C19 C17 -14.1(7) . .
O13 C17 C19 C20 -14.2(7) . .
O12 C17 C19 C20 161.2(5) . .
Yb1 C17 C19 C20 51(2) 2_766 .
O13 C17 C19 C18 172.5(4) . .
O12 C17 C19 C18 -12.0(7) . .
Yb1 C17 C19 C18 -122.3(19) 2_766 .
C18 C19 C20 C21 2.4(9) . .
C17 C19 C20 C21 -171.1(6) . .
C19 C20 C21 C22 1.1(10) . .
C20 C21 C22 C23 -1.4(11) . .
C21 C22 C23 C18 -2.0(11) . .
C21 C22 C23 N2 177.6(6) . .
C19 C18 C23 C22 5.6(9) . .
C16 C18 C23 C22 -172.9(6) . .
C19 C18 C23 N2 -174.0(5) . .
C16 C18 C23 N2 7.5(8) . .
C26 N2 C23 C22 98.4(7) . .
C25 N2 C23 C22 -81.6(8) . .
C26 N2 C23 C18 -82.0(7) . .
C25 N2 C23 C18 98.0(6) . .
C28 C24 C25 N2 -0.7(10) . .
C26 N2 C25 C24 0.6(9) . .
C23 N2 C25 C24 -179.4(6) . .
C25 N2 C26 C27 0.4(9) . .
C23 N2 C26 C27 -179.6(6) . .
N2 C26 C27 C28 -1.4(11) . .
C26 C27 C28 O14 -178.0(7) . .
C26 C27 C28 C24 1.2(10) . .
C25 C24 C28 O14 179.1(6) . .
C25 C24 C28 C27 -0.2(9) . .
